data_7251369
loop_
_publ_author_name
'Kumar, Satyanand'
'Kumar, Ravi'
'Mishra, Rakesh K.'
'Awasthi, Satish Kumar'

_publ_section_title
;
 Exploring weak noncovalent interactions in a few halo-substituted
 quinolones.
;
_journal_issue 44
_journal_name_full 'RSC advances'
_journal_page_first 37216
_journal_page_last 37225
_journal_paper_doi 10.1039/d5ra03605d
_journal_volume 15
_journal_year 2025
_chemical_formula_moiety 'C13 H11 Cl F N O3'
_chemical_formula_sum 'C13 H11 Cl F N O3'
_chemical_formula_weight 283.68
_space_group_IT_number 2
_space_group_name_Hall '-P 1'
_space_group_name_H-M_alt 'P -1'
_symmetry_cell_setting triclinic
_symmetry_space_group_name_Hall '-P 1'
_symmetry_space_group_name_H-M 'P -1'
_atom_sites_solution_hydrogens geom
_atom_sites_solution_primary direct
_atom_sites_solution_secondary difmap
_audit_creation_method SHELXL-97
_audit_update_record
;
2013-09-30 deposited with the CCDC.	2025-09-09 downloaded from the CCDC.
;
_cell_angle_alpha 69.237(16)
_cell_angle_beta 74.254(15)
_cell_angle_gamma 69.76(2)
_cell_formula_units_Z 2
_cell_length_a 8.2284(19)
_cell_length_b 8.970(2)
_cell_length_c 9.4084(12)
_cell_measurement_reflns_used 3278
_cell_measurement_temperature 298(2)
_cell_measurement_theta_max 29.230
_cell_measurement_theta_min 0.905
_cell_volume 600.4(2)
_computing_cell_refinement 'CrysAlis PRO (Oxford diffraction 2009)'
_computing_data_collection 'CrysAlis PRO (Oxford diffraction 2009)'
_computing_data_reduction 'CrysAlis PRO'
_computing_molecular_graphics 'Mercury   (Macrae, et al. 2006)'
_computing_publication_material 'publCIF (Westrip, 2010)'
_computing_structure_refinement 'SHELXL-97 (Sheldrick, 1997)'
_computing_structure_solution 'SHELXS-97 (Sheldrick, 1997)'
_diffrn_ambient_temperature 298(2)
_diffrn_measured_fraction_theta_full 1.000
_diffrn_measured_fraction_theta_max 1.000
_diffrn_measurement_device_type 'Oxford Diffraction Xcalibur Sapphire3'
_diffrn_measurement_method \w
_diffrn_radiation_monochromator graphite
_diffrn_radiation_source 'fine-focus sealed tube'
_diffrn_radiation_type MoK\a
_diffrn_radiation_wavelength 0.71073
_diffrn_reflns_av_R_equivalents 0.0198
_diffrn_reflns_av_sigmaI/netI 0.0316
_diffrn_reflns_limit_h_max 10
_diffrn_reflns_limit_h_min -11
_diffrn_reflns_limit_k_max 11
_diffrn_reflns_limit_k_min -12
_diffrn_reflns_limit_l_max 12
_diffrn_reflns_limit_l_min -11
_diffrn_reflns_number 6177
_diffrn_reflns_theta_full 29.23
_diffrn_reflns_theta_max 29.23
_diffrn_reflns_theta_min 2.91
_diffrn_standards_decay_% numb
_diffrn_standards_interval_count numb
_diffrn_standards_interval_time numb
_diffrn_standards_number numb
_exptl_absorpt_coefficient_mu 0.334
_exptl_absorpt_correction_T_max 0.920
_exptl_absorpt_correction_T_min 0.905
_exptl_absorpt_correction_type multi-scan
_exptl_absorpt_process_details '(CrysAlis PRO; Oxford Diffraction, 2009)'
_exptl_crystal_colour colourless
_exptl_crystal_density_diffrn 1.569
_exptl_crystal_density_method 'not measured'
_exptl_crystal_description block
_exptl_crystal_F_000 292
_exptl_crystal_size_max 0.30
_exptl_crystal_size_mid 0.30
_exptl_crystal_size_min 0.25
_refine_diff_density_max 0.833
_refine_diff_density_min -0.317
_refine_diff_density_rms 0.056
_refine_ls_extinction_method none
_refine_ls_goodness_of_fit_ref 1.053
_refine_ls_hydrogen_treatment constr
_refine_ls_matrix_type full
_refine_ls_number_parameters 173
_refine_ls_number_reflns 3278
_refine_ls_number_restraints 0
_refine_ls_restrained_S_all 1.053
_refine_ls_R_factor_all 0.0655
_refine_ls_R_factor_gt 0.0516
_refine_ls_shift/su_max 0.000
_refine_ls_shift/su_mean 0.000
_refine_ls_structure_factor_coef Fsqd
_refine_ls_weighting_details 'calc w=1/[\s^2^(Fo^2^)+(0.0763P)^2^+0.2388P] where P=(Fo^2^+2Fc^2^)/3'
_refine_ls_weighting_scheme calc
_refine_ls_wR_factor_gt 0.1423
_refine_ls_wR_factor_ref 0.1527
_reflns_number_gt 2214
_reflns_number_total 3278
_reflns_threshold_expression >2sigma(I)
_cod_data_source_file d5ra03605d2.cif
_cod_data_source_block 8
_cod_database_code 7251369

loop_
_symmetry_equiv_pos_as_xyz
'x, y, z'
'-x, -y, -z'

loop_
_atom_site_label
_atom_site_type_symbol
_atom_site_fract_x
_atom_site_fract_y
_atom_site_fract_z
_atom_site_U_iso_or_equiv
_atom_site_adp_type
_atom_site_occupancy
_atom_site_symmetry_multiplicity
_atom_site_calc_flag
_atom_site_refinement_flags
_atom_site_disorder_assembly
_atom_site_disorder_group
Cl1 Cl 0.34063(9) 0.60703(8) 0.81822(7) 0.0515(2) Uani 1 1 d . . .
C4 C 0.2301(3) 0.4745(2) 0.4435(2) 0.0296(4) Uani 1 1 d . . .
C8 C 0.2511(3) 0.4123(3) 0.7121(2) 0.0324(4) Uani 1 1 d . . .
H8 H 0.2417 0.3439 0.8131 0.039 Uiso 1 1 calc R . .
F1 F 0.35366(19) 0.79966(16) 0.49564(17) 0.0491(4) Uani 1 1 d . . .
N1 N 0.1762(2) 0.2217(2) 0.62723(19) 0.0312(4) Uani 1 1 d . . .
O3 O 0.1979(2) 0.5298(2) 0.18602(18) 0.0479(4) Uani 1 1 d . . .
O2 O 0.1361(3) 0.3157(2) 0.10496(19) 0.0543(5) Uani 1 1 d . . .
H2 H 0.1638 0.3967 0.1013 0.082 Uiso 1 1 calc R . .
C6 C 0.3067(3) 0.6601(2) 0.5265(3) 0.0347(5) Uani 1 1 d . . .
C2 C 0.1579(3) 0.2773(3) 0.3636(2) 0.0321(4) Uani 1 1 d . . .
O1 O 0.0826(3) 0.0916(2) 0.2822(2) 0.0552(5) Uani 1 1 d . . .
C5 C 0.2740(3) 0.6227(3) 0.4110(3) 0.0344(5) Uani 1 1 d . . .
H5 H 0.2806 0.6945 0.3113 0.041 Uiso 1 1 calc R . .
C3 C 0.1953(3) 0.4334(3) 0.3196(2) 0.0332(4) Uani 1 1 d . . .
C7 C 0.2956(3) 0.5564(3) 0.6768(3) 0.0340(5) Uani 1 1 d . . .
C9 C 0.2197(3) 0.3684(2) 0.5948(2) 0.0289(4) Uani 1 1 d . . .
C1 C 0.1487(3) 0.1810(3) 0.5137(2) 0.0325(4) Uani 1 1 d . . .
H1 H 0.1217 0.0813 0.5384 0.039 Uiso 1 1 calc R . .
C11 C 0.1726(3) 0.1030(3) 0.7844(2) 0.0381(5) Uani 1 1 d . . .
H11A H 0.1042 0.0294 0.7954 0.046 Uiso 1 1 calc R . .
H11B H 0.1154 0.1640 0.8599 0.046 Uiso 1 1 calc R . .
C10 C 0.1220(3) 0.2183(3) 0.2488(3) 0.0400(5) Uani 1 1 d . . .
C12 C 0.3563(3) 0.0005(3) 0.8164(3) 0.0436(6) Uani 1 1 d . . .
H12A H 0.4101 -0.0680 0.7468 0.052 Uiso 1 1 calc R . .
H12B H 0.4279 0.0740 0.7973 0.052 Uiso 1 1 calc R . .
C13 C 0.3512(4) -0.1096(3) 0.9818(3) 0.0580(7) Uani 1 1 d . . .
H13A H 0.3068 -0.0417 1.0506 0.087 Uiso 1 1 calc R . .
H13B H 0.4677 -0.1781 0.9971 0.087 Uiso 1 1 calc R . .
H13C H 0.2759 -0.1787 1.0022 0.087 Uiso 1 1 calc R . .

loop_
_atom_site_aniso_label
_atom_site_aniso_U_11
_atom_site_aniso_U_22
_atom_site_aniso_U_33
_atom_site_aniso_U_23
_atom_site_aniso_U_13
_atom_site_aniso_U_12
Cl1 0.0720(5) 0.0564(4) 0.0436(4) -0.0221(3) -0.0108(3) -0.0300(3)
C4 0.0306(10) 0.0303(10) 0.0287(10) -0.0090(8) -0.0038(8) -0.0100(8)
C8 0.0404(11) 0.0344(11) 0.0253(10) -0.0088(8) -0.0046(9) -0.0145(9)
F1 0.0657(9) 0.0352(7) 0.0542(9) -0.0104(6) -0.0100(7) -0.0261(7)
N1 0.0392(9) 0.0317(9) 0.0263(9) -0.0055(7) -0.0072(7) -0.0157(7)
O3 0.0716(12) 0.0520(10) 0.0252(8) -0.0026(7) -0.0097(8) -0.0308(9)
O2 0.0807(13) 0.0663(12) 0.0300(9) -0.0159(8) -0.0088(8) -0.0356(10)
C6 0.0373(11) 0.0266(10) 0.0422(12) -0.0110(9) -0.0034(9) -0.0128(8)
C2 0.0341(10) 0.0382(11) 0.0290(11) -0.0141(8) -0.0040(8) -0.0123(9)
O1 0.0804(13) 0.0579(11) 0.0475(10) -0.0201(8) -0.0147(9) -0.0353(10)
C5 0.0378(11) 0.0320(11) 0.0313(11) -0.0055(8) -0.0042(9) -0.0120(9)
C3 0.0337(10) 0.0399(11) 0.0258(10) -0.0105(8) -0.0012(8) -0.0119(9)
C7 0.0367(11) 0.0369(11) 0.0346(11) -0.0171(9) -0.0055(9) -0.0110(9)
C9 0.0317(10) 0.0292(10) 0.0273(10) -0.0091(8) -0.0041(8) -0.0101(8)
C1 0.0363(11) 0.0328(11) 0.0342(11) -0.0124(8) -0.0065(9) -0.0134(8)
C11 0.0550(13) 0.0393(12) 0.0261(11) -0.0020(9) -0.0077(9) -0.0273(10)
C10 0.0430(12) 0.0531(14) 0.0318(12) -0.0199(10) -0.0038(9) -0.0170(11)
C12 0.0577(15) 0.0363(12) 0.0396(13) -0.0032(10) -0.0159(11) -0.0185(11)
C13 0.088(2) 0.0454(15) 0.0411(15) -0.0035(11) -0.0242(14) -0.0188(14)

loop_
_atom_type_symbol
_atom_type_description
_atom_type_scat_dispersion_real
_atom_type_scat_dispersion_imag
_atom_type_scat_source
C C 0.0033 0.0016 'International Tables Vol C Tables 4.2.6.8 and 6.1.1.4'
H H 0.0000 0.0000 'International Tables Vol C Tables 4.2.6.8 and 6.1.1.4'
Cl Cl 0.1484 0.1585 'International Tables Vol C Tables 4.2.6.8 and 6.1.1.4'
F F 0.0171 0.0103 'International Tables Vol C Tables 4.2.6.8 and 6.1.1.4'
N N 0.0061 0.0033 'International Tables Vol C Tables 4.2.6.8 and 6.1.1.4'
O O 0.0106 0.0060 'International Tables Vol C Tables 4.2.6.8 and 6.1.1.4'

loop_
_geom_angle_atom_site_label_1
_geom_angle_atom_site_label_2
_geom_angle_atom_site_label_3
_geom_angle
_geom_angle_site_symmetry_1
_geom_angle_site_symmetry_3
_geom_angle_publ_flag
C9 C4 C5 119.49(18) . . ?
C9 C4 C3 120.94(18) . . ?
C5 C4 C3 119.57(19) . . ?
C7 C8 C9 119.58(19) . . ?
C7 C8 H8 120.2 . . ?
C9 C8 H8 120.2 . . ?
C1 N1 C9 119.87(17) . . ?
C1 N1 C11 119.20(17) . . ?
C9 N1 C11 120.77(16) . . ?
C10 O2 H2 109.5 . . ?
F1 C6 C5 119.78(19) . . ?
F1 C6 C7 118.58(19) . . ?
C5 C6 C7 121.63(18) . . ?
C1 C2 C3 120.48(18) . . ?
C1 C2 C10 118.44(19) . . ?
C3 C2 C10 121.1(2) . . ?
C6 C5 C4 119.3(2) . . ?
C6 C5 H5 120.3 . . ?
C4 C5 H5 120.3 . . ?
O3 C3 C2 123.39(19) . . ?
O3 C3 C4 121.43(19) . . ?
C2 C3 C4 115.18(18) . . ?
C8 C7 C6 120.27(19) . . ?
C8 C7 Cl1 119.68(17) . . ?
C6 C7 Cl1 120.05(16) . . ?
N1 C9 C4 119.56(17) . . ?
N1 C9 C8 120.74(18) . . ?
C4 C9 C8 119.69(18) . . ?
N1 C1 C2 123.90(18) . . ?
N1 C1 H1 118.0 . . ?
C2 C1 H1 118.0 . . ?
N1 C11 C12 111.88(19) . . ?
N1 C11 H11A 109.2 . . ?
C12 C11 H11A 109.2 . . ?
N1 C11 H11B 109.2 . . ?
C12 C11 H11B 109.2 . . ?
H11A C11 H11B 107.9 . . ?
O1 C10 O2 121.4(2) . . ?
O1 C10 C2 123.2(2) . . ?
O2 C10 C2 115.5(2) . . ?
C13 C12 C11 111.1(2) . . ?
C13 C12 H12A 109.4 . . ?
C11 C12 H12A 109.4 . . ?
C13 C12 H12B 109.4 . . ?
C11 C12 H12B 109.4 . . ?
H12A C12 H12B 108.0 . . ?
C12 C13 H13A 109.5 . . ?
C12 C13 H13B 109.5 . . ?
H13A C13 H13B 109.5 . . ?
C12 C13 H13C 109.5 . . ?
H13A C13 H13C 109.5 . . ?
H13B C13 H13C 109.5 . . ?

loop_
_geom_bond_atom_site_label_1
_geom_bond_atom_site_label_2
_geom_bond_distance
_geom_bond_site_symmetry_2
_geom_bond_publ_flag
Cl1 C7 1.711(2) . ?
C4 C9 1.403(3) . ?
C4 C5 1.405(3) . ?
C4 C3 1.461(3) . ?
C8 C7 1.368(3) . ?
C8 C9 1.405(3) . ?
C8 H8 0.9300 . ?
F1 C6 1.348(2) . ?
N1 C1 1.337(3) . ?
N1 C9 1.391(2) . ?
N1 C11 1.484(3) . ?
O3 C3 1.247(3) . ?
O2 C10 1.325(3) . ?
O2 H2 0.8200 . ?
C6 C5 1.359(3) . ?
C6 C7 1.388(3) . ?
C2 C1 1.367(3) . ?
C2 C3 1.431(3) . ?
C2 C10 1.490(3) . ?
O1 C10 1.200(3) . ?
C5 H5 0.9300 . ?
C1 H1 0.9300 . ?
C11 C12 1.520(3) . ?
C11 H11A 0.9700 . ?
C11 H11B 0.9700 . ?
C12 C13 1.517(3) . ?
C12 H12A 0.9700 . ?
C12 H12B 0.9700 . ?
C13 H13A 0.9600 . ?
C13 H13B 0.9600 . ?
C13 H13C 0.9600 . ?

loop_
_geom_torsion_atom_site_label_1
_geom_torsion_atom_site_label_2
_geom_torsion_atom_site_label_3
_geom_torsion_atom_site_label_4
_geom_torsion
_geom_torsion_site_symmetry_1
_geom_torsion_site_symmetry_2
_geom_torsion_site_symmetry_3
_geom_torsion_site_symmetry_4
_geom_torsion_publ_flag
F1 C6 C5 C4 178.18(18) . . . . ?
C7 C6 C5 C4 -0.9(3) . . . . ?
C9 C4 C5 C6 0.4(3) . . . . ?
C3 C4 C5 C6 -179.8(2) . . . . ?
C1 C2 C3 O3 -176.8(2) . . . . ?
C10 C2 C3 O3 1.0(3) . . . . ?
C1 C2 C3 C4 2.9(3) . . . . ?
C10 C2 C3 C4 -179.26(19) . . . . ?
C9 C4 C3 O3 177.3(2) . . . . ?
C5 C4 C3 O3 -2.4(3) . . . . ?
C9 C4 C3 C2 -2.3(3) . . . . ?
C5 C4 C3 C2 177.89(18) . . . . ?
C9 C8 C7 C6 1.1(3) . . . . ?
C9 C8 C7 Cl1 -177.99(16) . . . . ?
F1 C6 C7 C8 -178.97(19) . . . . ?
C5 C6 C7 C8 0.1(3) . . . . ?
F1 C6 C7 Cl1 0.1(3) . . . . ?
C5 C6 C7 Cl1 179.19(17) . . . . ?
C1 N1 C9 C4 1.5(3) . . . . ?
C11 N1 C9 C4 177.02(19) . . . . ?
C1 N1 C9 C8 -179.25(19) . . . . ?
C11 N1 C9 C8 -3.8(3) . . . . ?
C5 C4 C9 N1 179.98(18) . . . . ?
C3 C4 C9 N1 0.2(3) . . . . ?
C5 C4 C9 C8 0.8(3) . . . . ?
C3 C4 C9 C8 -179.00(19) . . . . ?
C7 C8 C9 N1 179.25(18) . . . . ?
C7 C8 C9 C4 -1.5(3) . . . . ?
C9 N1 C1 C2 -1.0(3) . . . . ?
C11 N1 C1 C2 -176.6(2) . . . . ?
C3 C2 C1 N1 -1.3(3) . . . . ?
C10 C2 C1 N1 -179.22(19) . . . . ?
C1 N1 C11 C12 97.8(2) . . . . ?
C9 N1 C11 C12 -77.7(2) . . . . ?
C1 C2 C10 O1 1.2(4) . . . . ?
C3 C2 C10 O1 -176.7(2) . . . . ?
C1 C2 C10 O2 -178.8(2) . . . . ?
C3 C2 C10 O2 3.3(3) . . . . ?
N1 C11 C12 C13 175.23(18) . . . . ?
